data_7113522
loop_
_publ_author_name
'Mata, Jose A.'
'Peris, Eduardo'
'Incarvito, Christopher'
'Crabtree, Robert H.'

_publ_section_title
;
 A methylene-bis-triazolium ligand precursor in an unusual rearrangement
 of norbornadiene to nortricyclyl
;
_journal_coden_ASTM CHCOFS
_journal_issue 2
_journal_name_full
;
 Chemical Communications (Cambridge, United Kingdom)
;
_journal_page_first 184
_journal_page_last 185
_journal_paper_doi 10.1039/b210726k
_journal_year 2003
_chemical_formula_sum 'C22 H34 I N6 O2 Rh'
_chemical_formula_weight 644.36
_space_group_IT_number 2
_symmetry_cell_setting triclinic
_symmetry_space_group_name_Hall '-P 1'
_symmetry_space_group_name_H-M 'P -1'
_atom_sites_solution_hydrogens geom
_atom_sites_solution_primary direct
_atom_sites_solution_secondary difmap
_audit_creation_method SHELXL-97
_cell_angle_alpha 84.79(3)
_cell_angle_beta 80.10(3)
_cell_angle_gamma 82.72(3)
_cell_formula_units_Z 2
_cell_length_a 8.5969(17)
_cell_length_b 12.062(2)
_cell_length_c 13.182(3)
_cell_measurement_temperature 296(2)
_cell_volume 1332.4(5)
_computing_cell_refinement Denzo
_computing_data_collection 'Nonius Collect'
_computing_data_reduction Denzo
_computing_molecular_graphics XP
_computing_publication_material XCIF
_computing_structure_refinement 'SHELXL-97 (Sheldrick, 1997)'
_computing_structure_solution 'SHELXS-97 (Sheldrick, 1990)'
_diffrn_ambient_temperature 296(2)
_diffrn_measured_fraction_theta_full 0.986
_diffrn_measured_fraction_theta_max 0.986
_diffrn_measurement_device_type 'Nonius KappaCCD'
_diffrn_measurement_method '\w scans'
_diffrn_radiation_monochromator graphite
_diffrn_radiation_source 'fine-focus sealed tube'
_diffrn_radiation_type MoK\a
_diffrn_radiation_wavelength 0.71073
_diffrn_reflns_av_R_equivalents 0.0270
_diffrn_reflns_av_sigmaI/netI 0.0706
_diffrn_reflns_limit_h_max 10
_diffrn_reflns_limit_h_min -11
_diffrn_reflns_limit_k_max 15
_diffrn_reflns_limit_k_min -15
_diffrn_reflns_limit_l_max 14
_diffrn_reflns_limit_l_min -17
_diffrn_reflns_number 9133
_diffrn_reflns_theta_full 27.48
_diffrn_reflns_theta_max 27.48
_diffrn_reflns_theta_min 2.42
_exptl_absorpt_coefficient_mu 1.828
_exptl_absorpt_correction_T_max 0.7711
_exptl_absorpt_correction_T_min 0.6101
_exptl_absorpt_correction_type none
_exptl_crystal_colour 'Pale yellow'
_exptl_crystal_density_diffrn 1.606
_exptl_crystal_density_method 'not measured'
_exptl_crystal_description Plate
_exptl_crystal_F_000 644
_exptl_crystal_size_max 0.30
_exptl_crystal_size_mid 0.20
_exptl_crystal_size_min 0.15
_refine_diff_density_max 0.678
_refine_diff_density_min -0.554
_refine_diff_density_rms 0.082
_refine_ls_extinction_method none
_refine_ls_goodness_of_fit_ref 0.815
_refine_ls_hydrogen_treatment mixed
_refine_ls_matrix_type full
_refine_ls_number_parameters 290
_refine_ls_number_reflns 6017
_refine_ls_number_restraints 0
_refine_ls_restrained_S_all 0.815
_refine_ls_R_factor_all 0.0911
_refine_ls_R_factor_gt 0.0408
_refine_ls_shift/su_max 0.011
_refine_ls_shift/su_mean 0.001
_refine_ls_structure_factor_coef Fsqd
_refine_ls_weighting_details 'calc w=1/[\s^2^(Fo^2^)+(0.0893P)^2^+0.0000P] where P=(Fo^2^+2Fc^2^)/3'
_refine_ls_weighting_scheme calc
_refine_ls_wR_factor_gt 0.1054
_refine_ls_wR_factor_ref 0.1335
_reflns_number_gt 3580
_reflns_number_total 6017
_reflns_threshold_expression >2sigma(I)
_cod_duplicate_entry 7103939
_cod_data_source_file b210726k.txt
_cod_data_source_block jm01
_cod_depositor_comments
;
The following automatic conversions were performed:

'_symmetry_cell_setting' value 'Triclinic' changed to 'triclinic'
according to
/usr/data/users/saulius/automatic-downloads/retrospective/RSC/lib/dictionaries/cif_core.dic
dictionary named 'cif_core.dic' version 2.4.2 from 2011-04-26.

Automatic conversion script
Id: cif_fix_values 2281 2013-09-26 08:29:07Z andrius 
;
_cod_original_cell_volume 1332.3(5)
_cod_original_sg_symbol_H-M P-1
_cod_database_code 7113522

loop_
_symmetry_equiv_pos_as_xyz
'x, y, z'
'-x, -y, -z'

loop_
_atom_site_label
_atom_site_type_symbol
_atom_site_fract_x
_atom_site_fract_y
_atom_site_fract_z
_atom_site_U_iso_or_equiv
_atom_site_adp_type
_atom_site_occupancy
_atom_site_symmetry_multiplicity
_atom_site_calc_flag
_atom_site_refinement_flags
Rh1 Rh 0.15544(5) 0.27068(3) 0.25875(3) 0.05059(15) Uani 1 1 d .
I1 I -0.14911(4) 0.40025(3) 0.29367(3) 0.06730(16) Uani 1 1 d .
O1 O 0.0459(4) 0.1273(3) 0.2297(2) 0.0584(8) Uani 1 1 d .
O2 O 0.0785(4) 0.1539(3) 0.3860(2) 0.0663(10) Uani 1 1 d .
N1 N 0.3199(5) 0.4711(3) 0.2720(3) 0.0634(12) Uani 1 1 d .
N2 N 0.3520(6) 0.5460(4) 0.3368(4) 0.0791(14) Uani 1 1 d .
N3 N 0.2258(6) 0.4080(4) 0.4202(3) 0.0704(13) Uani 1 1 d .
N4 N 0.2846(5) 0.4435(3) 0.1037(3) 0.0579(10) Uani 1 1 d .
N5 N 0.2844(6) 0.4928(4) 0.0041(4) 0.0719(13) Uani 1 1 d .
N6 N 0.1359(5) 0.3532(3) 0.0396(3) 0.0580(11) Uani 1 1 d .
C1 C 0.3864(7) 0.4845(5) 0.1644(4) 0.0710(15) Uani 1 1 d .
H1A H 0.4915 0.4431 0.1522 0.085 Uiso 1 1 calc R
H1B H 0.3964 0.5630 0.1445 0.085 Uiso 1 1 calc R
C2 C 0.2418(6) 0.3866(4) 0.3197(4) 0.0575(13) Uani 1 1 d .
C3 C 0.2932(9) 0.5045(5) 0.4254(5) 0.087(2) Uani 1 1 d .
H3A H 0.2957 0.5360 0.4869 0.104 Uiso 1 1 calc R
C4 C 0.1611(9) 0.3381(7) 0.5107(5) 0.092(2) Uani 1 1 d .
H4A H 0.0701 0.3055 0.4966 0.111 Uiso 1 1 calc R
H4B H 0.1264 0.3834 0.5693 0.111 Uiso 1 1 calc R
C5 C 0.2916(17) 0.2444(10) 0.5355(8) 0.172(6) Uani 1 1 d .
H5A H 0.2493 0.2012 0.5974 0.207 Uiso 1 1 calc R
H5B H 0.3137 0.1947 0.4796 0.207 Uiso 1 1 calc R
C6 C 0.4320(19) 0.2772(11) 0.5497(10) 0.203(6) Uani 1 1 d .
H6A H 0.4105 0.3249 0.6071 0.244 Uiso 1 1 calc R
H6B H 0.4728 0.3224 0.4886 0.244 Uiso 1 1 calc R
C7 C 0.5632(18) 0.1827(11) 0.5712(12) 0.223(7) Uani 1 1 d .
H7A H 0.6586 0.2146 0.5751 0.334 Uiso 1 1 calc R
H7B H 0.5834 0.1329 0.5164 0.334 Uiso 1 1 calc R
H7C H 0.5291 0.1418 0.6354 0.334 Uiso 1 1 calc R
C8 C 0.1979(6) 0.3588(4) 0.1276(4) 0.0527(12) Uani 1 1 d .
C9 C 0.1923(8) 0.4342(5) -0.0314(4) 0.0736(16) Uani 1 1 d .
H9A H 0.1673 0.4459 -0.0978 0.088 Uiso 1 1 calc R
C10 C 0.0239(8) 0.2777(5) 0.0228(4) 0.0754(16) Uani 1 1 d .
H10A H -0.0078 0.2351 0.0875 0.090 Uiso 1 1 calc R
H10B H -0.0704 0.3228 0.0048 0.090 Uiso 1 1 calc R
C11 C 0.0797(11) 0.2007(9) -0.0548(8) 0.159(4) Uani 1 1 d .
H11A H 0.1581 0.1449 -0.0293 0.191 Uiso 1 1 calc R
H11B H 0.1339 0.2411 -0.1148 0.191 Uiso 1 1 calc R
C12 C -0.0444(12) 0.1395(9) -0.0900(7) 0.136(4) Uani 1 1 d .
H12A H 0.0074 0.0714 -0.1205 0.164 Uiso 1 1 calc R
H12B H -0.1208 0.1184 -0.0304 0.164 Uiso 1 1 calc R
C13 C -0.1276(18) 0.2080(10) -0.1646(11) 0.217(7) Uani 1 1 d .
H13A H -0.2083 0.1682 -0.1819 0.326 Uiso 1 1 calc R
H13B H -0.0536 0.2245 -0.2258 0.326 Uiso 1 1 calc R
H13C H -0.1759 0.2767 -0.1356 0.326 Uiso 1 1 calc R
C14 C 0.0260(7) 0.0986(5) 0.3251(4) 0.0653(14) Uani 1 1 d .
C15 C -0.0609(10) -0.0003(6) 0.3660(5) 0.099(2) Uani 1 1 d .
H15A H 0.0077 -0.0681 0.3514 0.149 Uiso 1 1 calc R
H15B H -0.1531 0.0017 0.3335 0.149 Uiso 1 1 calc R
H15C H -0.0932 0.0021 0.4392 0.149 Uiso 1 1 calc R
C16 C 0.3713(7) 0.1691(5) 0.2374(4) 0.0664(14) Uani 1 1 d .
H16A H 0.3704 0.1177 0.2994 0.080 Uiso 1 1 calc R
C17 C 0.4134(8) 0.0946(5) 0.1449(6) 0.090(2) Uani 1 1 d .
H17A H 0.3312 0.0506 0.1325 0.108 Uiso 1 1 calc R
C18 C 0.4820(9) 0.1719(7) 0.0559(6) 0.102(2) Uani 1 1 d .
H18A H 0.5380 0.1310 -0.0020 0.122 Uiso 1 1 calc R
H18B H 0.4012 0.2276 0.0330 0.122 Uiso 1 1 calc R
C19 C 0.5688(9) 0.0298(6) 0.1681(7) 0.105(2) Uani 1 1 d .
H19A H 0.5531 -0.0195 0.2304 0.126 Uiso 1 1 calc R
H19B H 0.6233 -0.0128 0.1108 0.126 Uiso 1 1 calc R
C20 C 0.5268(7) 0.2183(5) 0.2223(5) 0.0741(16) Uani 1 1 d .
H20A H 0.5465 0.2736 0.2673 0.089 Uiso 1 1 calc R
C21 C 0.5926(8) 0.2226(6) 0.1094(5) 0.0842(18) Uani 1 1 d .
H21A H 0.6580 0.2805 0.0755 0.101 Uiso 1 1 calc R
C22 C 0.6544(8) 0.1276(6) 0.1820(6) 0.095(2) Uani 1 1 d .
H22A H 0.7623 0.1191 0.1987 0.113 Uiso 1 1 calc R

loop_
_atom_site_aniso_label
_atom_site_aniso_U_11
_atom_site_aniso_U_22
_atom_site_aniso_U_33
_atom_site_aniso_U_23
_atom_site_aniso_U_13
_atom_site_aniso_U_12
Rh1 0.0610(3) 0.0559(2) 0.0372(2) -0.00361(17) -0.00067(17) -0.02550(19)
I1 0.0686(3) 0.0824(3) 0.0495(2) -0.01390(18) 0.00482(17) -0.0163(2)
O1 0.073(2) 0.066(2) 0.043(2) 0.0002(16) -0.0130(16) -0.0324(17)
O2 0.090(3) 0.076(2) 0.0425(18) 0.0061(17) -0.0166(18) -0.046(2)
N1 0.081(3) 0.058(2) 0.052(3) -0.011(2) 0.008(2) -0.033(2)
N2 0.091(4) 0.074(3) 0.078(3) -0.027(3) 0.005(3) -0.044(3)
N3 0.082(3) 0.088(3) 0.047(2) -0.018(2) 0.006(2) -0.048(3)
N4 0.069(3) 0.060(2) 0.042(2) -0.0007(19) 0.0080(19) -0.020(2)
N5 0.086(3) 0.065(3) 0.056(3) 0.005(2) 0.010(2) -0.012(3)
N6 0.068(3) 0.063(3) 0.041(2) -0.002(2) -0.001(2) -0.010(2)
C1 0.079(4) 0.066(3) 0.066(4) -0.004(3) 0.014(3) -0.033(3)
C2 0.060(3) 0.066(3) 0.047(3) -0.009(2) 0.005(2) -0.027(3)
C3 0.114(5) 0.095(4) 0.060(4) -0.029(3) 0.007(4) -0.056(4)
C4 0.114(5) 0.127(6) 0.049(3) -0.009(4) 0.000(3) -0.079(5)
C5 0.259(14) 0.185(10) 0.111(7) 0.070(7) -0.075(8) -0.167(11)
C6 0.282(17) 0.179(11) 0.194(13) 0.068(9) -0.148(13) -0.107(12)
C7 0.257(17) 0.168(11) 0.277(19) 0.059(12) -0.134(15) -0.081(11)
C8 0.058(3) 0.051(3) 0.045(3) -0.006(2) 0.006(2) -0.011(2)
C9 0.084(4) 0.078(4) 0.050(3) 0.009(3) 0.006(3) -0.010(3)
C10 0.098(5) 0.086(4) 0.047(3) -0.004(3) -0.017(3) -0.025(3)
C11 0.130(7) 0.207(10) 0.156(9) -0.113(8) 0.009(6) -0.048(7)
C12 0.136(8) 0.172(9) 0.113(7) -0.067(7) -0.003(6) -0.046(7)
C13 0.256(16) 0.186(12) 0.197(14) -0.032(10) -0.073(12) 0.087(12)
C14 0.077(4) 0.071(3) 0.054(3) 0.004(3) -0.012(3) -0.037(3)
C15 0.148(6) 0.093(5) 0.073(4) 0.014(4) -0.027(4) -0.077(5)
C16 0.071(4) 0.071(4) 0.059(3) 0.004(3) -0.011(3) -0.018(3)
C17 0.079(4) 0.077(4) 0.121(6) -0.037(4) -0.008(4) -0.019(3)
C18 0.075(4) 0.146(7) 0.086(5) -0.039(5) -0.004(4) -0.004(4)
C19 0.087(5) 0.084(5) 0.140(7) -0.013(5) -0.015(5) 0.003(4)
C20 0.068(4) 0.081(4) 0.080(4) -0.015(3) -0.018(3) -0.020(3)
C21 0.079(4) 0.092(4) 0.080(4) -0.009(4) -0.004(3) -0.012(4)
C22 0.068(4) 0.106(5) 0.113(6) -0.010(5) -0.026(4) -0.008(4)

loop_
_atom_type_symbol
_atom_type_description
_atom_type_scat_dispersion_real
_atom_type_scat_dispersion_imag
_atom_type_scat_source
C C 0.0033 0.0016 'International Tables Vol C Tables 4.2.6.8 and 6.1.1.4'
H H 0.0000 0.0000 'International Tables Vol C Tables 4.2.6.8 and 6.1.1.4'
N N 0.0061 0.0033 'International Tables Vol C Tables 4.2.6.8 and 6.1.1.4'
O O 0.0106 0.0060 'International Tables Vol C Tables 4.2.6.8 and 6.1.1.4'
Rh Rh -1.1178 0.9187 'International Tables Vol C Tables 4.2.6.8 and 6.1.1.4'
I I -0.4742 1.8119 'International Tables Vol C Tables 4.2.6.8 and 6.1.1.4'

loop_
_geom_angle_atom_site_label_1
_geom_angle_atom_site_label_2
_geom_angle_atom_site_label_3
_geom_angle
C8 Rh1 C2 86.7(2)
C8 Rh1 C16 94.9(2)
C2 Rh1 C16 93.5(2)
C8 Rh1 O2 167.47(16)
C2 Rh1 O2 105.52(17)
C16 Rh1 O2 87.26(19)
C8 Rh1 O1 107.02(17)
C2 Rh1 O1 166.19(17)
C16 Rh1 O1 87.11(18)
O2 Rh1 O1 60.71(12)
C8 Rh1 C14 137.25(19)
C2 Rh1 C14 135.82(19)
C16 Rh1 C14 87.7(2)
O2 Rh1 C14 30.36(14)
O1 Rh1 C14 30.38(14)
C8 Rh1 I1 87.58(14)
C2 Rh1 I1 88.33(16)
C16 Rh1 I1 176.94(16)
O2 Rh1 I1 89.90(11)
O1 Rh1 I1 90.50(10)
C14 Rh1 I1 89.23(14)
C14 O1 Rh1 89.5(3)
C14 O2 Rh1 89.8(3)
C2 N1 N2 114.9(4)
C2 N1 C1 127.1(4)
N2 N1 C1 117.7(4)
C3 N2 N1 102.1(4)
C2 N3 C3 108.2(5)
C2 N3 C4 127.5(4)
C3 N3 C4 124.1(5)
C8 N4 N5 114.6(4)
C8 N4 C1 128.3(4)
N5 N4 C1 116.9(4)
C9 N5 N4 102.0(4)
C9 N6 C8 108.2(5)
C9 N6 C10 124.5(5)
C8 N6 C10 127.3(4)
N1 C1 N4 109.4(4)
N1 C2 N3 102.2(4)
N1 C2 Rh1 128.8(4)
N3 C2 Rh1 128.8(4)
N2 C3 N3 112.7(5)
N3 C4 C5 108.8(6)
C6 C5 C4 116.8(9)
C5 C6 C7 116.3(11)
N4 C8 N6 102.8(4)
N4 C8 Rh1 128.8(4)
N6 C8 Rh1 128.2(4)
N5 C9 N6 112.3(5)
C11 C10 N6 116.3(6)
C10 C11 C12 116.9(8)
C13 C12 C11 112.1(11)
O2 C14 O1 119.9(5)
O2 C14 C15 120.1(5)
O1 C14 C15 120.1(5)
O2 C14 Rh1 59.9(3)
O1 C14 Rh1 60.1(2)
C15 C14 Rh1 176.6(5)
C20 C16 C17 96.7(5)
C20 C16 Rh1 121.2(4)
C17 C16 Rh1 119.8(4)
C18 C17 C19 98.2(6)
C18 C17 C16 104.2(5)
C19 C17 C16 100.4(6)
C21 C18 C17 98.5(6)
C22 C19 C17 98.6(5)
C21 C20 C16 107.9(5)
C21 C20 C22 61.0(4)
C16 C20 C22 106.7(5)
C18 C21 C20 107.8(6)
C18 C21 C22 104.9(6)
C20 C21 C22 59.9(4)
C19 C22 C20 105.9(5)
C19 C22 C21 104.8(6)
C20 C22 C21 59.0(4)

loop_
_geom_bond_atom_site_label_1
_geom_bond_atom_site_label_2
_geom_bond_distance
Rh1 C8 1.949(5)
Rh1 C2 1.955(5)
Rh1 C16 2.081(6)
Rh1 O2 2.159(3)
Rh1 O1 2.164(3)
Rh1 C14 2.496(5)
Rh1 I1 2.8615(11)
O1 C14 1.262(6)
O2 C14 1.262(6)
N1 C2 1.340(6)
N1 N2 1.381(6)
N1 C1 1.438(7)
N2 C3 1.276(8)
N3 C2 1.354(6)
N3 C3 1.377(7)
N3 C4 1.466(7)
N4 C8 1.324(6)
N4 N5 1.391(6)
N4 C1 1.440(7)
N5 C9 1.294(7)
N6 C9 1.366(7)
N6 C8 1.368(6)
N6 C10 1.462(7)
C4 C5 1.543(14)
C5 C6 1.364(13)
C6 C7 1.541(16)
C10 C11 1.424(9)
C11 C12 1.526(11)
C12 C13 1.452(13)
C14 C15 1.498(7)
C16 C20 1.505(8)
C16 C17 1.546(8)
C17 C18 1.515(10)
C17 C19 1.523(9)
C18 C21 1.493(10)
C19 C22 1.508(10)
C20 C21 1.497(9)
C20 C22 1.511(9)
C21 C22 1.527(10)
